data_7030319
loop_
_publ_author_name
'Conde-Guadano, Susana'
'Hanton, Martin'
'Tooze, Robert P.'
'Danopoulos, Andreas A.'
'Braunstein, Pierre'

_publ_section_title
;
 Amidine- and amidinate-functionalised N-heterocyclic carbene complexes of
 silver and chromium.
;
_journal_issue 40
_journal_name_full 'Dalton transactions (Cambridge, England : 2003)'
_journal_page_first 12558
_journal_page_last 12567
_journal_paper_doi 10.1039/c2dt31619f
_journal_volume 41
_journal_year 2012
_chemical_formula_moiety 'C82 H110 Cl2 Cr2 N8'
_chemical_formula_sum 'C82 H110 Cl2 Cr2 N8'
_chemical_formula_weight 1382.68
_chemical_name_systematic
;
?
;
_space_group_IT_number 14
_symmetry_cell_setting monoclinic
_symmetry_space_group_name_Hall '-P 2ybc'
_symmetry_space_group_name_H-M 'P 1 21/c 1'
_atom_sites_solution_hydrogens geom
_atom_sites_solution_primary direct
_atom_sites_solution_secondary difmap
_audit_creation_method SHELXL-97
_cell_angle_alpha 90.00
_cell_angle_beta 119.069(3)
_cell_angle_gamma 90.00
_cell_formula_units_Z 2
_cell_length_a 12.2847(9)
_cell_length_b 15.9373(11)
_cell_length_c 22.3137(13)
_cell_measurement_reflns_used 6042
_cell_measurement_temperature 173(2)
_cell_measurement_theta_max 27.89
_cell_measurement_theta_min 2.45
_cell_volume 3818.4(5)
_computing_cell_refinement 'Bruker SAINT'
_computing_data_collection 'Bruker APEX2'
_computing_data_reduction 'Bruker SAINT'
_computing_molecular_graphics 'Bruker SHELXTL'
_computing_publication_material 'Bruker SHELXTL'
_computing_structure_refinement 'SHELXL-97 (Sheldrick, 2008)'
_computing_structure_solution 'SHELXS-97 (Sheldrick, 2008)'
_diffrn_ambient_temperature 173(2)
_diffrn_measured_fraction_theta_full 0.997
_diffrn_measured_fraction_theta_max 0.997
_diffrn_measurement_device_type 'Bruker APEX-II CCD'
_diffrn_measurement_method '\f and \w scans'
_diffrn_radiation_monochromator graphite
_diffrn_radiation_source 'fine-focus sealed tube'
_diffrn_radiation_type MoK\a
_diffrn_radiation_wavelength 0.71073
_diffrn_reflns_av_R_equivalents 0.0698
_diffrn_reflns_av_sigmaI/netI 0.0862
_diffrn_reflns_limit_h_max 17
_diffrn_reflns_limit_h_min -17
_diffrn_reflns_limit_k_max 20
_diffrn_reflns_limit_k_min -22
_diffrn_reflns_limit_l_max 31
_diffrn_reflns_limit_l_min -31
_diffrn_reflns_number 42589
_diffrn_reflns_theta_full 30.11
_diffrn_reflns_theta_max 30.11
_diffrn_reflns_theta_min 2.03
_exptl_absorpt_coefficient_mu 0.402
_exptl_absorpt_correction_T_max 0.9421
_exptl_absorpt_correction_T_min 0.9167
_exptl_absorpt_correction_type multi-scan
_exptl_absorpt_process_details sadabs
_exptl_crystal_colour purple
_exptl_crystal_density_diffrn 1.203
_exptl_crystal_density_method 'not measured'
_exptl_crystal_description prism
_exptl_crystal_F_000 1480
_exptl_crystal_size_max 0.22
_exptl_crystal_size_mid 0.18
_exptl_crystal_size_min 0.15
_refine_diff_density_max 0.475
_refine_diff_density_min -0.510
_refine_diff_density_rms 0.064
_refine_ls_extinction_method none
_refine_ls_goodness_of_fit_ref 0.993
_refine_ls_hydrogen_treatment constr
_refine_ls_matrix_type full
_refine_ls_number_parameters 436
_refine_ls_number_reflns 11240
_refine_ls_number_restraints 0
_refine_ls_restrained_S_all 0.993
_refine_ls_R_factor_all 0.1384
_refine_ls_R_factor_gt 0.0568
_refine_ls_shift/su_max 0.002
_refine_ls_shift/su_mean 0.000
_refine_ls_structure_factor_coef Fsqd
_refine_ls_weighting_details 'calc w=1/[\s^2^(Fo^2^)+(0.0725P)^2^+1.3540P] where P=(Fo^2^+2Fc^2^)/3'
_refine_ls_weighting_scheme calc
_refine_ls_wR_factor_gt 0.1301
_refine_ls_wR_factor_ref 0.1653
_reflns_number_gt 5891
_reflns_number_total 11240
_reflns_threshold_expression I>2\s(I)
_cod_data_source_file c2dt31619f.txt
_cod_data_source_block complex9
_cod_depositor_comments
;
The following automatic conversions were performed:

'_symmetry_cell_setting' value 'Monoclinic' changed to 'monoclinic'
according to
/usr/data/users/saulius/automatic-downloads/retrospective/RSC/lib/dictionaries/cif_core.dic
dictionary named 'cif_core.dic' version 2.4.2 from 2011-04-26.

Automatic conversion script
Id: cif_fix_values 2281 2013-09-26 08:29:07Z andrius 
;
_cod_original_cell_volume 3818.4(4)
_cod_original_sg_symbol_H-M 'P 21/c'
_cod_database_code 7030319

loop_
_symmetry_equiv_pos_as_xyz
'x, y, z'
'-x, y+1/2, -z+1/2'
'-x, -y, -z'
'x, -y-1/2, z-1/2'

loop_
_atom_site_label
_atom_site_type_symbol
_atom_site_fract_x
_atom_site_fract_y
_atom_site_fract_z
_atom_site_U_iso_or_equiv
_atom_site_adp_type
_atom_site_occupancy
_atom_site_symmetry_multiplicity
_atom_site_calc_flag
_atom_site_refinement_flags
C1 C 0.8829(2) 0.85497(15) 1.08297(11) 0.0274(5) Uani 1 1 d .
C2 C 0.9031(2) 0.77380(17) 1.17140(13) 0.0337(6) Uani 1 1 d .
H2 H 0.9401 0.7417 1.2124 0.040 Uiso 1 1 calc R
C3 C 0.7807(2) 0.78746(16) 1.13035(12) 0.0328(6) Uani 1 1 d .
H3 H 0.7143 0.7672 1.1367 0.039 Uiso 1 1 calc R
C4 C 1.1001(2) 0.81695(17) 1.17850(12) 0.0321(6) Uani 1 1 d .
C5 C 1.1629(2) 0.75528(19) 1.16337(13) 0.0385(6) Uani 1 1 d .
C6 C 1.2923(3) 0.7510(2) 1.20626(15) 0.0453(7) Uani 1 1 d .
H6 H 1.3393 0.7098 1.1980 0.054 Uiso 1 1 calc R
C7 C 1.3519(3) 0.8062(2) 1.26047(15) 0.0472(8) Uani 1 1 d .
H7 H 1.4394 0.8020 1.2894 0.057 Uiso 1 1 calc R
C8 C 1.2865(3) 0.8670(2) 1.27318(15) 0.0461(7) Uani 1 1 d .
H8 H 1.3297 0.9046 1.3104 0.055 Uiso 1 1 calc R
C9 C 1.1582(2) 0.87445(17) 1.23249(13) 0.0346(6) Uani 1 1 d .
C10 C 1.0974(3) 0.6928(2) 1.10516(15) 0.0481(8) Uani 1 1 d .
H10 H 1.0065 0.7064 1.0808 0.058 Uiso 1 1 calc R
C11 C 1.1124(5) 0.6043(3) 1.1293(2) 0.1112(19) Uani 1 1 d .
H11A H 1.2011 0.5898 1.1538 0.167 Uiso 1 1 calc R
H11B H 1.0686 0.5669 1.0899 0.167 Uiso 1 1 calc R
H11C H 1.0773 0.5980 1.1603 0.167 Uiso 1 1 calc R
C12 C 1.1448(7) 0.7020(5) 1.0549(3) 0.167(3) Uani 1 1 d .
H12A H 1.1344 0.7603 1.0391 0.251 Uiso 1 1 calc R
H12B H 1.0976 0.6649 1.0157 0.251 Uiso 1 1 calc R
H12C H 1.2332 0.6869 1.0772 0.251 Uiso 1 1 calc R
C13 C 1.0861(3) 0.93927(18) 1.24827(15) 0.0432(7) Uani 1 1 d .
H13 H 1.0001 0.9421 1.2081 0.052 Uiso 1 1 calc R
C14 C 1.0744(4) 0.9144(2) 1.31145(18) 0.0588(9) Uani 1 1 d .
H14A H 1.0335 0.8596 1.3035 0.088 Uiso 1 1 calc R
H14B H 1.0248 0.9565 1.3195 0.088 Uiso 1 1 calc R
H14C H 1.1576 0.9111 1.3517 0.088 Uiso 1 1 calc R
C15 C 1.1437(3) 1.0267(2) 1.25885(17) 0.0586(9) Uani 1 1 d .
H15A H 1.2273 1.0261 1.2988 0.088 Uiso 1 1 calc R
H15B H 1.0915 1.0672 1.2664 0.088 Uiso 1 1 calc R
H15C H 1.1493 1.0430 1.2181 0.088 Uiso 1 1 calc R
C16 C 0.6535(2) 0.86622(16) 1.02112(12) 0.0289(5) Uani 1 1 d .
H16A H 0.6494 0.9280 1.0240 0.035 Uiso 1 1 calc R
H16B H 0.5838 0.8420 1.0258 0.035 Uiso 1 1 calc R
C17 C 0.6382(2) 0.84268(15) 0.95160(12) 0.0263(5) Uani 1 1 d .
C18 C 0.6677(3) 0.8854(2) 0.86061(13) 0.0417(7) Uani 1 1 d .
C19 C 0.5716(3) 0.9432(2) 0.81889(15) 0.0597(11) Uani 1 1 d .
C20 C 0.5280(4) 0.9414(3) 0.74871(18) 0.0819(15) Uani 1 1 d .
H20 H 0.4657 0.9804 0.7202 0.098 Uiso 1 1 calc R
C21 C 0.5718(4) 0.8857(4) 0.71983(18) 0.0909(17) Uani 1 1 d .
H21 H 0.5390 0.8857 0.6715 0.109 Uiso 1 1 calc R
C22 C 0.6633(4) 0.8291(3) 0.75950(19) 0.0786(14) Uani 1 1 d .
H22 H 0.6928 0.7902 0.7384 0.094 Uiso 1 1 calc R
C23 C 0.7139(3) 0.8285(2) 0.83183(16) 0.0533(9) Uani 1 1 d .
C24 C 0.5158(3) 1.0041(2) 0.84864(19) 0.0637(10) Uani 1 1 d .
H24 H 0.5240 0.9776 0.8912 0.076 Uiso 1 1 calc R
C25 C 0.5879(6) 1.0867(3) 0.8704(3) 0.1125(19) Uani 1 1 d .
H25A H 0.6756 1.0753 0.9028 0.169 Uiso 1 1 calc R
H25B H 0.5527 1.1226 0.8924 0.169 Uiso 1 1 calc R
H25C H 0.5815 1.1153 0.8299 0.169 Uiso 1 1 calc R
C26 C 0.3770(4) 1.0207(4) 0.8016(3) 0.118(2) Uani 1 1 d .
H26A H 0.3661 1.0569 0.7636 0.176 Uiso 1 1 calc R
H26B H 0.3422 1.0485 0.8277 0.176 Uiso 1 1 calc R
H26C H 0.3338 0.9673 0.7834 0.176 Uiso 1 1 calc R
C27 C 0.8147(3) 0.7669(2) 0.8743(2) 0.0615(10) Uani 1 1 d .
H27 H 0.8246 0.7674 0.9215 0.074 Uiso 1 1 calc R
C28 C 0.7861(5) 0.6764(3) 0.8479(3) 0.1057(18) Uani 1 1 d .
H28A H 0.7038 0.6604 0.8410 0.159 Uiso 1 1 calc R
H28B H 0.8493 0.6388 0.8816 0.159 Uiso 1 1 calc R
H28C H 0.7870 0.6723 0.8043 0.159 Uiso 1 1 calc R
C29 C 0.9401(4) 0.7923(3) 0.8806(3) 0.0880(14) Uani 1 1 d .
H29A H 0.9337 0.7921 0.8350 0.132 Uiso 1 1 calc R
H29B H 1.0044 0.7524 0.9103 0.132 Uiso 1 1 calc R
H29C H 0.9625 0.8487 0.9003 0.132 Uiso 1 1 calc R
C30 C 0.4912(2) 0.74161(15) 0.93956(12) 0.0282(5) Uani 1 1 d .
C31 C 0.5428(2) 0.66619(17) 0.97477(14) 0.0356(6) Uani 1 1 d .
C32 C 0.4793(3) 0.6229(2) 1.00247(16) 0.0498(8) Uani 1 1 d .
H32 H 0.5143 0.5728 1.0276 0.060 Uiso 1 1 calc R
C33 C 0.3672(3) 0.6511(2) 0.99426(18) 0.0558(9) Uani 1 1 d .
H33 H 0.3259 0.6210 1.0141 0.067 Uiso 1 1 calc R
C34 C 0.3149(3) 0.7230(2) 0.95718(17) 0.0489(8) Uani 1 1 d .
H34 H 0.2364 0.7414 0.9508 0.059 Uiso 1 1 calc R
C35 C 0.3749(2) 0.76910(17) 0.92890(14) 0.0372(6) Uani 1 1 d .
C36 C 0.6604(3) 0.62905(18) 0.97930(16) 0.0455(7) Uani 1 1 d .
H36 H 0.7098 0.6759 0.9745 0.055 Uiso 1 1 calc R
C37 C 0.6243(3) 0.5691(2) 0.91956(17) 0.0561(9) Uani 1 1 d .
H37A H 0.5737 0.5234 0.9224 0.084 Uiso 1 1 calc R
H37B H 0.6998 0.5459 0.9214 0.084 Uiso 1 1 calc R
H37C H 0.5762 0.5995 0.8763 0.084 Uiso 1 1 calc R
C38 C 0.7436(3) 0.5835(2) 1.04658(18) 0.0642(10) Uani 1 1 d .
H38A H 0.7667 0.6221 1.0851 0.096 Uiso 1 1 calc R
H38B H 0.8191 0.5637 1.0465 0.096 Uiso 1 1 calc R
H38C H 0.6985 0.5355 1.0513 0.096 Uiso 1 1 calc R
C39 C 0.3154(3) 0.84755(19) 0.88794(18) 0.0533(9) Uani 1 1 d .
H39 H 0.3707 0.8692 0.8701 0.064 Uiso 1 1 calc R
C40 C 0.3047(5) 0.9153(3) 0.9320(3) 0.138(3) Uani 1 1 d .
H40A H 0.2462 0.8974 0.9475 0.207 Uiso 1 1 calc R
H40B H 0.2744 0.9671 0.9052 0.207 Uiso 1 1 calc R
H40C H 0.3866 0.9254 0.9719 0.207 Uiso 1 1 calc R
C41 C 0.1883(3) 0.8317(2) 0.82701(15) 0.0483(8) Uani 1 1 d .
H41A H 0.1308 0.8134 0.8432 0.072 Uiso 1 1 calc R
H41B H 0.1946 0.7879 0.7981 0.072 Uiso 1 1 calc R
H41C H 0.1570 0.8835 0.8004 0.072 Uiso 1 1 calc R
N1 N 0.96475(18) 0.81564(13) 1.14222(10) 0.0284(4) Uani 1 1 d .
N2 N 0.77090(18) 0.83653(12) 1.07740(10) 0.0266(4) Uani 1 1 d .
N3 N 0.71155(19) 0.88745(14) 0.93335(10) 0.0328(5) Uani 1 1 d .
N4 N 0.55717(18) 0.78740(13) 0.91282(10) 0.0289(5) Uani 1 1 d .
Cl1 Cl 1.09295(7) 0.97996(6) 1.07770(3) 0.0594(3) Uani 1 1 d .
Cr1 Cr 0.88766(4) 0.92924(3) 1.00311(2) 0.03245(13) Uani 1 1 d .

loop_
_atom_site_aniso_label
_atom_site_aniso_U_11
_atom_site_aniso_U_22
_atom_site_aniso_U_33
_atom_site_aniso_U_23
_atom_site_aniso_U_13
_atom_site_aniso_U_12
C1 0.0286(12) 0.0265(13) 0.0183(11) -0.0007(9) 0.0045(9) -0.0052(9)
C2 0.0365(14) 0.0383(15) 0.0245(12) 0.0080(11) 0.0133(11) -0.0041(11)
C3 0.0369(14) 0.0369(15) 0.0258(12) 0.0040(11) 0.0163(11) -0.0066(11)
C4 0.0264(12) 0.0410(15) 0.0224(12) 0.0104(11) 0.0067(10) -0.0033(10)
C5 0.0340(14) 0.0517(17) 0.0289(13) 0.0082(12) 0.0147(11) -0.0010(12)
C6 0.0347(15) 0.061(2) 0.0408(16) 0.0124(15) 0.0186(13) 0.0076(14)
C7 0.0299(14) 0.063(2) 0.0387(16) 0.0144(15) 0.0089(12) -0.0031(14)
C8 0.0353(15) 0.0527(19) 0.0334(15) 0.0064(13) 0.0034(12) -0.0087(13)
C9 0.0306(13) 0.0392(15) 0.0259(13) 0.0074(11) 0.0075(10) -0.0066(11)
C10 0.0442(16) 0.064(2) 0.0366(16) -0.0037(14) 0.0203(13) 0.0075(15)
C11 0.139(5) 0.066(3) 0.074(3) -0.008(2) 0.009(3) -0.016(3)
C12 0.230(8) 0.227(8) 0.115(5) -0.100(5) 0.139(5) -0.115(6)
C13 0.0398(15) 0.0401(17) 0.0347(15) -0.0015(12) 0.0063(12) -0.0040(12)
C14 0.073(2) 0.047(2) 0.065(2) -0.0013(16) 0.041(2) -0.0032(17)
C15 0.073(2) 0.0431(19) 0.0476(19) 0.0005(15) 0.0201(17) -0.0102(16)
C16 0.0264(11) 0.0298(13) 0.0232(11) -0.0019(10) 0.0063(9) -0.0045(10)
C17 0.0241(11) 0.0245(12) 0.0227(11) 0.0040(9) 0.0054(9) -0.0017(9)
C18 0.0374(15) 0.0587(19) 0.0236(13) 0.0004(13) 0.0105(11) -0.0250(13)
C19 0.0421(17) 0.088(3) 0.0290(15) 0.0214(16) 0.0017(13) -0.0272(17)
C20 0.058(2) 0.139(4) 0.0293(17) 0.026(2) 0.0060(17) -0.028(2)
C21 0.064(3) 0.168(5) 0.0228(17) 0.004(2) 0.0075(18) -0.053(3)
C22 0.077(3) 0.127(4) 0.048(2) -0.032(2) 0.042(2) -0.057(3)
C23 0.0474(18) 0.077(2) 0.0375(16) -0.0101(16) 0.0222(15) -0.0329(17)
C24 0.055(2) 0.068(2) 0.060(2) 0.0338(19) 0.0220(18) 0.0068(18)
C25 0.155(5) 0.087(4) 0.147(5) -0.006(3) 0.113(4) -0.034(3)
C26 0.078(3) 0.143(5) 0.097(4) 0.058(4) 0.015(3) 0.048(3)
C27 0.070(2) 0.068(2) 0.070(2) -0.0217(19) 0.052(2) -0.0236(19)
C28 0.140(5) 0.082(3) 0.147(5) -0.044(3) 0.111(4) -0.045(3)
C29 0.062(2) 0.078(3) 0.133(4) -0.003(3) 0.055(3) -0.010(2)
C30 0.0279(12) 0.0276(13) 0.0243(11) -0.0053(10) 0.0091(10) -0.0093(10)
C31 0.0355(14) 0.0321(14) 0.0357(14) 0.0002(11) 0.0146(12) -0.0065(11)
C32 0.0503(18) 0.0444(18) 0.0543(19) 0.0119(15) 0.0252(16) -0.0068(14)
C33 0.063(2) 0.056(2) 0.064(2) -0.0003(17) 0.0431(19) -0.0173(17)
C34 0.0404(16) 0.051(2) 0.062(2) -0.0128(16) 0.0309(15) -0.0121(14)
C35 0.0314(13) 0.0303(14) 0.0443(16) -0.0088(12) 0.0141(12) -0.0075(11)
C36 0.0387(15) 0.0314(15) 0.0611(19) 0.0096(14) 0.0201(14) 0.0000(12)
C37 0.0529(19) 0.070(2) 0.0491(19) 0.0099(17) 0.0276(16) 0.0154(17)
C38 0.056(2) 0.055(2) 0.053(2) -0.0031(16) 0.0041(16) 0.0114(16)
C39 0.0278(14) 0.0379(17) 0.076(2) -0.0019(16) 0.0104(14) -0.0026(12)
C40 0.127(4) 0.060(3) 0.098(4) -0.046(3) -0.048(3) 0.046(3)
C41 0.0424(16) 0.056(2) 0.0439(17) -0.0067(14) 0.0187(14) -0.0010(14)
N1 0.0268(10) 0.0326(11) 0.0217(10) 0.0047(8) 0.0087(8) -0.0047(8)
N2 0.0265(10) 0.0269(11) 0.0207(10) -0.0010(8) 0.0071(8) -0.0068(8)
N3 0.0328(11) 0.0364(12) 0.0191(10) 0.0019(9) 0.0048(8) -0.0134(9)
N4 0.0295(10) 0.0284(11) 0.0230(10) 0.0000(8) 0.0081(8) -0.0058(8)
Cl1 0.0477(4) 0.0797(6) 0.0254(3) 0.0177(3) -0.0022(3) -0.0390(4)
Cr1 0.0318(2) 0.0357(2) 0.01985(19) 0.00346(17) 0.00465(15) -0.01474(18)

loop_
_atom_type_symbol
_atom_type_description
_atom_type_scat_dispersion_real
_atom_type_scat_dispersion_imag
_atom_type_scat_source
C C 0.0033 0.0016 'International Tables Vol C Tables 4.2.6.8 and 6.1.1.4'
H H 0.0000 0.0000 'International Tables Vol C Tables 4.2.6.8 and 6.1.1.4'
N N 0.0061 0.0033 'International Tables Vol C Tables 4.2.6.8 and 6.1.1.4'
Cl Cl 0.1484 0.1585 'International Tables Vol C Tables 4.2.6.8 and 6.1.1.4'
Cr Cr 0.3209 0.6236 'International Tables Vol C Tables 4.2.6.8 and 6.1.1.4'

loop_
_geom_angle_atom_site_label_1
_geom_angle_atom_site_label_2
_geom_angle_atom_site_label_3
_geom_angle
_geom_angle_site_symmetry_3
N2 C1 N1 103.1(2) .
N2 C1 Cr1 118.46(16) .
N1 C1 Cr1 138.41(18) .
C3 C2 N1 106.7(2) .
C3 C2 H2 126.7 .
N1 C2 H2 126.7 .
C2 C3 N2 106.3(2) .
C2 C3 H3 126.9 .
N2 C3 H3 126.9 .
C5 C4 C9 124.1(2) .
C5 C4 N1 118.3(2) .
C9 C4 N1 117.0(2) .
C4 C5 C6 116.6(3) .
C4 C5 C10 123.1(2) .
C6 C5 C10 120.3(3) .
C7 C6 C5 120.6(3) .
C7 C6 H6 119.7 .
C5 C6 H6 119.7 .
C8 C7 C6 121.0(3) .
C8 C7 H7 119.5 .
C6 C7 H7 119.5 .
C7 C8 C9 121.1(3) .
C7 C8 H8 119.4 .
C9 C8 H8 119.4 .
C8 C9 C4 116.6(3) .
C8 C9 C13 120.9(3) .
C4 C9 C13 122.5(2) .
C11 C10 C12 109.8(5) .
C11 C10 C5 113.0(3) .
C12 C10 C5 109.7(3) .
C11 C10 H10 108.1 .
C12 C10 H10 108.1 .
C5 C10 H10 108.1 .
C10 C11 H11A 109.5 .
C10 C11 H11B 109.5 .
H11A C11 H11B 109.5 .
C10 C11 H11C 109.5 .
H11A C11 H11C 109.5 .
H11B C11 H11C 109.5 .
C10 C12 H12A 109.5 .
C10 C12 H12B 109.5 .
H12A C12 H12B 109.5 .
C10 C12 H12C 109.5 .
H12A C12 H12C 109.5 .
H12B C12 H12C 109.5 .
C9 C13 C15 112.3(3) .
C9 C13 C14 111.3(2) .
C15 C13 C14 109.7(3) .
C9 C13 H13 107.8 .
C15 C13 H13 107.8 .
C14 C13 H13 107.8 .
C13 C14 H14A 109.5 .
C13 C14 H14B 109.5 .
H14A C14 H14B 109.5 .
C13 C14 H14C 109.5 .
H14A C14 H14C 109.5 .
H14B C14 H14C 109.5 .
C13 C15 H15A 109.5 .
C13 C15 H15B 109.5 .
H15A C15 H15B 109.5 .
C13 C15 H15C 109.5 .
H15A C15 H15C 109.5 .
H15B C15 H15C 109.5 .
N2 C16 C17 112.3(2) .
N2 C16 H16A 109.1 .
C17 C16 H16A 109.1 .
N2 C16 H16B 109.1 .
C17 C16 H16B 109.1 .
H16A C16 H16B 107.9 .
N4 C17 N3 124.3(2) .
N4 C17 C16 121.6(2) .
N3 C17 C16 114.0(2) .
C23 C18 C19 121.1(3) .
C23 C18 N3 121.7(3) .
C19 C18 N3 117.2(3) .
C20 C19 C18 117.8(4) .
C20 C19 C24 119.9(4) .
C18 C19 C24 122.3(3) .
C21 C20 C19 121.7(4) .
C21 C20 H20 119.1 .
C19 C20 H20 119.1 .
C20 C21 C22 120.9(4) .
C20 C21 H21 119.5 .
C22 C21 H21 119.5 .
C21 C22 C23 120.3(4) .
C21 C22 H22 119.9 .
C23 C22 H22 119.9 .
C18 C23 C22 118.2(4) .
C18 C23 C27 122.3(3) .
C22 C23 C27 119.5(4) .
C19 C24 C25 112.1(3) .
C19 C24 C26 113.6(4) .
C25 C24 C26 110.5(4) .
C19 C24 H24 106.7 .
C25 C24 H24 106.7 .
C26 C24 H24 106.7 .
C24 C25 H25A 109.5 .
C24 C25 H25B 109.5 .
H25A C25 H25B 109.5 .
C24 C25 H25C 109.5 .
H25A C25 H25C 109.5 .
H25B C25 H25C 109.5 .
C24 C26 H26A 109.5 .
C24 C26 H26B 109.5 .
H26A C26 H26B 109.5 .
C24 C26 H26C 109.5 .
H26A C26 H26C 109.5 .
H26B C26 H26C 109.5 .
C23 C27 C29 111.7(3) .
C23 C27 C28 114.1(4) .
C29 C27 C28 108.5(3) .
C23 C27 H27 107.4 .
C29 C27 H27 107.4 .
C28 C27 H27 107.4 .
C27 C28 H28A 109.5 .
C27 C28 H28B 109.5 .
H28A C28 H28B 109.5 .
C27 C28 H28C 109.5 .
H28A C28 H28C 109.5 .
H28B C28 H28C 109.5 .
C27 C29 H29A 109.5 .
C27 C29 H29B 109.5 .
H29A C29 H29B 109.5 .
C27 C29 H29C 109.5 .
H29A C29 H29C 109.5 .
H29B C29 H29C 109.5 .
C35 C30 C31 120.5(2) .
C35 C30 N4 120.8(2) .
C31 C30 N4 118.7(2) .
C32 C31 C30 118.3(3) .
C32 C31 C36 119.9(3) .
C30 C31 C36 121.7(2) .
C33 C32 C31 121.4(3) .
C33 C32 H32 119.3 .
C31 C32 H32 119.3 .
C32 C33 C34 119.8(3) .
C32 C33 H33 120.1 .
C34 C33 H33 120.1 .
C33 C34 C35 121.2(3) .
C33 C34 H34 119.4 .
C35 C34 H34 119.4 .
C34 C35 C30 118.7(3) .
C34 C35 C39 120.3(3) .
C30 C35 C39 121.0(3) .
C31 C36 C37 108.9(2) .
C31 C36 C38 114.3(3) .
C37 C36 C38 109.5(3) .
C31 C36 H36 108.0 .
C37 C36 H36 108.0 .
C38 C36 H36 108.0 .
C36 C37 H37A 109.5 .
C36 C37 H37B 109.5 .
H37A C37 H37B 109.5 .
C36 C37 H37C 109.5 .
H37A C37 H37C 109.5 .
H37B C37 H37C 109.5 .
C36 C38 H38A 109.5 .
C36 C38 H38B 109.5 .
H38A C38 H38B 109.5 .
C36 C38 H38C 109.5 .
H38A C38 H38C 109.5 .
H38B C38 H38C 109.5 .
C40 C39 C35 111.6(3) .
C40 C39 C41 109.0(3) .
C35 C39 C41 113.0(3) .
C40 C39 H39 107.7 .
C35 C39 H39 107.7 .
C41 C39 H39 107.7 .
C39 C40 H40A 109.5 .
C39 C40 H40B 109.5 .
H40A C40 H40B 109.5 .
C39 C40 H40C 109.5 .
H40A C40 H40C 109.5 .
H40B C40 H40C 109.5 .
C39 C41 H41A 109.5 .
C39 C41 H41B 109.5 .
H41A C41 H41B 109.5 .
C39 C41 H41C 109.5 .
H41A C41 H41C 109.5 .
H41B C41 H41C 109.5 .
C1 N1 C2 111.3(2) .
C1 N1 C4 129.6(2) .
C2 N1 C4 118.9(2) .
C1 N2 C3 112.6(2) .
C1 N2 C16 123.1(2) .
C3 N2 C16 124.3(2) .
C17 N3 C18 112.74(19) .
C17 N3 Cr1 123.20(15) .
C18 N3 Cr1 122.49(16) .
C17 N4 C30 118.6(2) .
Cr1 Cl1 Cr1 97.84(3) 3_777
N3 Cr1 C1 90.39(8) .
N3 Cr1 Cl1 176.37(6) .
C1 Cr1 Cl1 93.04(6) .
N3 Cr1 Cl1 94.46(6) 3_777
C1 Cr1 Cl1 174.73(7) 3_777
Cl1 Cr1 Cl1 82.16(3) 3_777

loop_
_geom_bond_atom_site_label_1
_geom_bond_atom_site_label_2
_geom_bond_distance
_geom_bond_site_symmetry_2
C1 N2 1.353(3) .
C1 N1 1.364(3) .
C1 Cr1 2.163(2) .
C2 C3 1.344(4) .
C2 N1 1.386(3) .
C2 H2 0.9500 .
C3 N2 1.372(3) .
C3 H3 0.9500 .
C4 C5 1.389(4) .
C4 C9 1.402(4) .
C4 N1 1.454(3) .
C5 C6 1.403(4) .
C5 C10 1.520(4) .
C6 C7 1.383(4) .
C6 H6 0.9500 .
C7 C8 1.373(4) .
C7 H7 0.9500 .
C8 C9 1.390(4) .
C8 H8 0.9500 .
C9 C13 1.510(4) .
C10 C11 1.488(5) .
C10 C12 1.500(5) .
C10 H10 1.0000 .
C11 H11A 0.9800 .
C11 H11B 0.9800 .
C11 H11C 0.9800 .
C12 H12A 0.9800 .
C12 H12B 0.9800 .
C12 H12C 0.9800 .
C13 C15 1.529(4) .
C13 C14 1.537(4) .
C13 H13 1.0000 .
C14 H14A 0.9800 .
C14 H14B 0.9800 .
C14 H14C 0.9800 .
C15 H15A 0.9800 .
C15 H15B 0.9800 .
C15 H15C 0.9800 .
C16 N2 1.457(3) .
C16 C17 1.516(3) .
C16 H16A 0.9900 .
C16 H16B 0.9900 .
C17 N4 1.296(3) .
C17 N3 1.358(3) .
C18 C23 1.382(5) .
C18 C19 1.428(5) .
C18 N3 1.441(3) .
C19 C20 1.387(5) .
C19 C24 1.515(6) .
C20 C21 1.353(7) .
C20 H20 0.9500 .
C21 C22 1.377(7) .
C21 H21 0.9500 .
C22 C23 1.420(5) .
C22 H22 0.9500 .
C23 C27 1.502(5) .
C24 C25 1.528(6) .
C24 C26 1.530(5) .
C24 H24 1.0000 .
C25 H25A 0.9800 .
C25 H25B 0.9800 .
C25 H25C 0.9800 .
C26 H26A 0.9800 .
C26 H26B 0.9800 .
C26 H26C 0.9800 .
C27 C29 1.531(5) .
C27 C28 1.532(5) .
C27 H27 1.0000 .
C28 H28A 0.9800 .
C28 H28B 0.9800 .
C28 H28C 0.9800 .
C29 H29A 0.9800 .
C29 H29B 0.9800 .
C29 H29C 0.9800 .
C30 C35 1.400(4) .
C30 C31 1.407(4) .
C30 N4 1.419(3) .
C31 C32 1.391(4) .
C31 C36 1.518(4) .
C32 C33 1.374(5) .
C32 H32 0.9500 .
C33 C34 1.376(5) .
C33 H33 0.9500 .
C34 C35 1.391(4) .
C34 H34 0.9500 .
C35 C39 1.511(4) .
C36 C37 1.520(5) .
C36 C38 1.528(4) .
C36 H36 1.0000 .
C37 H37A 0.9800 .
C37 H37B 0.9800 .
C37 H37C 0.9800 .
C38 H38A 0.9800 .
C38 H38B 0.9800 .
C38 H38C 0.9800 .
C39 C40 1.508(6) .
C39 C41 1.513(4) .
C39 H39 1.0000 .
C40 H40A 0.9800 .
C40 H40B 0.9800 .
C40 H40C 0.9800 .
C41 H41A 0.9800 .
C41 H41B 0.9800 .
C41 H41C 0.9800 .
N3 Cr1 2.0675(19) .
Cl1 Cr1 2.3884(8) .
Cl1 Cr1 2.4124(8) 3_777
Cr1 Cl1 2.4124(8) 3_777

loop_
_geom_torsion_atom_site_label_1
_geom_torsion_atom_site_label_2
_geom_torsion_atom_site_label_3
_geom_torsion_atom_site_label_4
_geom_torsion
_geom_torsion_site_symmetry_1
_geom_torsion_site_symmetry_4
N1 C2 C3 N2 0.3(3) . .
C9 C4 C5 C6 0.9(4) . .
N1 C4 C5 C6 -170.8(2) . .
C9 C4 C5 C10 179.0(3) . .
N1 C4 C5 C10 7.3(4) . .
C4 C5 C6 C7 0.0(4) . .
C10 C5 C6 C7 -178.2(3) . .
C5 C6 C7 C8 -0.8(5) . .
C6 C7 C8 C9 0.7(5) . .
C7 C8 C9 C4 0.1(4) . .
C7 C8 C9 C13 177.7(3) . .
C5 C4 C9 C8 -1.0(4) . .
N1 C4 C9 C8 170.9(2) . .
C5 C4 C9 C13 -178.5(3) . .
N1 C4 C9 C13 -6.7(4) . .
C4 C5 C10 C11 -117.4(4) . .
C6 C5 C10 C11 60.6(5) . .
C4 C5 C10 C12 119.7(5) . .
C6 C5 C10 C12 -62.3(5) . .
C8 C9 C13 C15 49.9(4) . .
C4 C9 C13 C15 -132.7(3) . .
C8 C9 C13 C14 -73.5(3) . .
C4 C9 C13 C14 103.9(3) . .
N2 C16 C17 N4 110.3(2) . .
N2 C16 C17 N3 -72.9(3) . .
C23 C18 C19 C20 -1.3(4) . .
N3 C18 C19 C20 -179.6(3) . .
C23 C18 C19 C24 177.8(3) . .
N3 C18 C19 C24 -0.5(4) . .
C18 C19 C20 C21 1.7(5) . .
C24 C19 C20 C21 -177.3(4) . .
C19 C20 C21 C22 -0.9(6) . .
C20 C21 C22 C23 -0.4(6) . .
C19 C18 C23 C22 0.1(4) . .
N3 C18 C23 C22 178.3(3) . .
C19 C18 C23 C27 -179.9(3) . .
N3 C18 C23 C27 -1.6(4) . .
C21 C22 C23 C18 0.8(5) . .
C21 C22 C23 C27 -179.3(3) . .
C20 C19 C24 C25 -92.4(4) . .
C18 C19 C24 C25 88.5(4) . .
C20 C19 C24 C26 33.7(5) . .
C18 C19 C24 C26 -145.3(3) . .
C18 C23 C27 C29 -105.4(4) . .
C22 C23 C27 C29 74.7(4) . .
C18 C23 C27 C28 131.2(3) . .
C22 C23 C27 C28 -48.8(4) . .
C35 C30 C31 C32 -4.2(4) . .
N4 C30 C31 C32 178.2(2) . .
C35 C30 C31 C36 172.1(3) . .
N4 C30 C31 C36 -5.5(4) . .
C30 C31 C32 C33 2.0(5) . .
C36 C31 C32 C33 -174.4(3) . .
C31 C32 C33 C34 0.8(5) . .
C32 C33 C34 C35 -1.4(5) . .
C33 C34 C35 C30 -0.8(4) . .
C33 C34 C35 C39 179.6(3) . .
C31 C30 C35 C34 3.7(4) . .
N4 C30 C35 C34 -178.8(2) . .
C31 C30 C35 C39 -176.7(3) . .
N4 C30 C35 C39 0.8(4) . .
C32 C31 C36 C37 85.1(3) . .
C30 C31 C36 C37 -91.2(3) . .
C32 C31 C36 C38 -37.7(4) . .
C30 C31 C36 C38 146.0(3) . .
C34 C35 C39 C40 65.2(4) . .
C30 C35 C39 C40 -114.4(4) . .
C34 C35 C39 C41 -58.0(4) . .
C30 C35 C39 C41 122.4(3) . .
N2 C1 N1 C2 0.5(3) . .
Cr1 C1 N1 C2 -177.9(2) . .
N2 C1 N1 C4 -175.1(2) . .
Cr1 C1 N1 C4 6.6(4) . .
C3 C2 N1 C1 -0.5(3) . .
C3 C2 N1 C4 175.6(2) . .
C5 C4 N1 C1 -91.8(3) . .
C9 C4 N1 C1 95.9(3) . .
C5 C4 N1 C2 92.9(3) . .
C9 C4 N1 C2 -79.4(3) . .
N1 C1 N2 C3 -0.3(3) . .
Cr1 C1 N2 C3 178.46(17) . .
N1 C1 N2 C16 179.5(2) . .
Cr1 C1 N2 C16 -1.7(3) . .
C2 C3 N2 C1 0.0(3) . .
C2 C3 N2 C16 -179.8(2) . .
C17 C16 N2 C1 54.9(3) . .
C17 C16 N2 C3 -125.2(2) . .
N4 C17 N3 C18 16.4(4) . .
C16 C17 N3 C18 -160.4(2) . .
N4 C17 N3 Cr1 -149.7(2) . .
C16 C17 N3 Cr1 33.6(3) . .
C23 C18 N3 C17 -95.4(3) . .
C19 C18 N3 C17 82.9(3) . .
C23 C18 N3 Cr1 70.7(3) . .
C19 C18 N3 Cr1 -111.0(2) . .
N3 C17 N4 C30 176.6(2) . .
C16 C17 N4 C30 -7.0(3) . .
C35 C30 N4 C17 93.4(3) . .
C31 C30 N4 C17 -89.0(3) . .
C17 N3 Cr1 C1 9.3(2) . .
C18 N3 Cr1 C1 -155.4(2) . .
C17 N3 Cr1 Cl1 -168.6(2) . 3_777
C18 N3 Cr1 Cl1 26.7(2) . 3_777
N2 C1 Cr1 N3 -26.30(19) . .
N1 C1 Cr1 N3 151.9(3) . .
N2 C1 Cr1 Cl1 154.89(18) . .
N1 C1 Cr1 Cl1 -26.9(3) . .
Cr1 Cl1 Cr1 C1 -177.84(8) 3_777 .
Cr1 Cl1 Cr1 Cl1 0.0 3_777 3_777
